data_7036193
loop_
_publ_author_name
'Kimani, Martin M.'
'Watts, David'
'Graham, Leigh A.'
'Rabinovich, Daniel'
'Yap, Glenn P. A.'
'Brumaghim, Julia L.'

_publ_section_title
;
 Dinuclear copper(i) complexes with N-heterocyclic thione and selone
 ligands: synthesis, characterization, and electrochemical studies.
;
_journal_issue 37
_journal_name_full 'Dalton transactions (Cambridge, England : 2003)'
_journal_page_first 16313
_journal_page_last 16324
_journal_paper_doi 10.1039/c5dt02232k
_journal_volume 44
_journal_year 2015
_chemical_formula_sum 'C27 H36 B2 Cu2 F8 N12 S6'
_chemical_formula_weight 1021.74
_chemical_name_systematic '[Cu2(BmmMe)3](BF4)2'
_space_group_IT_number 33
_symmetry_cell_setting orthorhombic
_symmetry_space_group_name_Hall 'P 2c -2n'
_symmetry_space_group_name_H-M 'P n a 21'
_atom_sites_solution_hydrogens geom
_atom_sites_solution_primary direct
_atom_sites_solution_secondary difmap
_audit_creation_method SHELXL-97
_audit_update_record
;
2015-06-08 deposited with the CCDC.
2015-08-18 downloaded from the CCDC.
;
_cell_angle_alpha 90.00
_cell_angle_beta 90.00
_cell_angle_gamma 90.00
_cell_formula_units_Z 4
_cell_length_a 14.997(7)
_cell_length_b 15.362(7)
_cell_length_c 17.487(8)
_cell_measurement_reflns_used 997
_cell_measurement_temperature 120(2)
_cell_measurement_theta_max 25.35
_cell_measurement_theta_min 2.23
_cell_volume 4029(3)
_computing_cell_refinement 'SAINT (Bruker, 2002)'
_computing_data_collection 'SMART (Bruker, 2002)'
_computing_data_reduction SAINT
_computing_molecular_graphics 'SHELXTL (Sheldrick, 2001)'
_computing_publication_material SHELXTL
_computing_structure_refinement 'SHELXL-97 (Sheldrick, 1997)'
_computing_structure_solution 'SHELXS-97 (Sheldrick, 1990)'
_diffrn_ambient_temperature 120(2)
_diffrn_detector_area_resol_mean 836.6
_diffrn_measured_fraction_theta_full 1.000
_diffrn_measured_fraction_theta_max 0.953
_diffrn_measurement_device_type 'Bruker AXS APEX diffractometer'
_diffrn_measurement_method \w
_diffrn_radiation_monochromator graphite
_diffrn_radiation_source 'fine-focus sealed tube'
_diffrn_radiation_type MoK\a
_diffrn_radiation_wavelength 0.71073
_diffrn_reflns_av_R_equivalents 0.0943
_diffrn_reflns_av_sigmaI/netI 0.0798
_diffrn_reflns_limit_h_max 19
_diffrn_reflns_limit_h_min -19
_diffrn_reflns_limit_k_max 19
_diffrn_reflns_limit_k_min -20
_diffrn_reflns_limit_l_max 22
_diffrn_reflns_limit_l_min -23
_diffrn_reflns_number 40237
_diffrn_reflns_theta_full 25.00
_diffrn_reflns_theta_max 28.24
_diffrn_reflns_theta_min 1.76
_diffrn_standards_decay_% 1
_diffrn_standards_interval_count 0
_diffrn_standards_interval_time 0
_diffrn_standards_number 0
_exptl_absorpt_coefficient_mu 1.444
_exptl_absorpt_correction_T_max 0.9552
_exptl_absorpt_correction_T_min 0.7008
_exptl_absorpt_correction_type multi-scan
_exptl_absorpt_process_details 'SADABS (Sheldrick, 2003)'
_exptl_crystal_colour colourless
_exptl_crystal_density_diffrn 1.685
_exptl_crystal_density_method 'not measured'
_exptl_crystal_description needle
_exptl_crystal_F_000 2072
_exptl_crystal_recrystallization_method 'Re-crystallisation from solvent: acetonitrile/diethyl ether'
_exptl_crystal_size_max 0.26
_exptl_crystal_size_mid 0.06
_exptl_crystal_size_min 0.03
_refine_diff_density_max 1.107
_refine_diff_density_min -1.468
_refine_diff_density_rms 0.102
_refine_ls_abs_structure_details 'Flack H D (1983), Acta Cryst. A39, 876-881'
_refine_ls_abs_structure_Flack -0.004(12)
_refine_ls_extinction_method none
_refine_ls_goodness_of_fit_ref 1.006
_refine_ls_hydrogen_treatment constr
_refine_ls_matrix_type full
_refine_ls_number_parameters 520
_refine_ls_number_reflns 9227
_refine_ls_number_restraints 1
_refine_ls_restrained_S_all 1.006
_refine_ls_R_factor_all 0.0682
_refine_ls_R_factor_gt 0.0527
_refine_ls_shift/su_max 0.008
_refine_ls_shift/su_mean 0.000
_refine_ls_structure_factor_coef Fsqd
_refine_ls_weighting_details 'calc w=1/[\s^2^(Fo^2^)+(0.0750P)^2^+1.2839P] where P=(Fo^2^+2Fc^2^)/3'
_refine_ls_weighting_scheme calc
_refine_ls_wR_factor_gt 0.1267
_refine_ls_wR_factor_ref 0.1371
_reflns_number_gt 7613
_reflns_number_total 9227
_reflns_threshold_expression >2sigma(I)
_cod_data_source_file c5dt02232k2.cif
_cod_data_source_block danr144
_cod_depositor_comments
;
The following automatic conversions were performed:

'_symmetry_cell_setting' value 'Orthorhombic' changed to
'orthorhombic' according to
/usr/data/users/saulius/crontab/automatic-downloads/rss-feeds/RSC/lib/dictionaries/cif_core.dic
dictionary named 'cif_core.dic' version 2.4.2 from 2011-04-26.

Automatic conversion script
Id: cif_fix_values 3271 2015-04-21 07:52:19Z andrius 

 Adding full bibliography for 7036192--7036198.cif.
;
_cod_original_sg_symbol_H-M Pna2(1)
_cod_database_code 7036193

loop_
_symmetry_equiv_pos_as_xyz
'x, y, z'
'-x, -y, z+1/2'
'x+1/2, -y+1/2, z'
'-x+1/2, y+1/2, z+1/2'

loop_
_atom_site_label
_atom_site_type_symbol
_atom_site_fract_x
_atom_site_fract_y
_atom_site_fract_z
_atom_site_U_iso_or_equiv
_atom_site_adp_type
_atom_site_occupancy
_atom_site_symmetry_multiplicity
_atom_site_calc_flag
_atom_site_refinement_flags
Cu1 Cu 0.85697(4) 0.37695(4) 0.85227(5) 0.04221(18) Uani 1 1 d .
Cu2 Cu 0.92299(4) 0.25557(3) 0.97207(4) 0.03222(15) Uani 1 1 d .
B1 B 0.3413(4) 0.6051(4) 0.7782(3) 0.0332(12) Uani 1 1 d .
B2 B 0.2632(5) 0.7521(4) 0.0259(4) 0.0410(14) Uani 1 1 d .
F1 F 0.2931(2) 0.6652(2) 0.7399(2) 0.0495(8) Uani 1 1 d .
F2 F 0.4307(2) 0.6121(3) 0.7638(3) 0.0738(13) Uani 1 1 d .
F3 F 0.3282(3) 0.6184(2) 0.8573(2) 0.0586(9) Uani 1 1 d .
F4 F 0.3122(2) 0.52062(19) 0.76132(18) 0.0452(7) Uani 1 1 d .
F5 F 0.2063(3) 0.7515(2) -0.0369(3) 0.0745(14) Uani 1 1 d .
F6 F 0.2645(3) 0.8365(2) 0.0554(2) 0.0557(9) Uani 1 1 d .
F7 F 0.3474(2) 0.7284(2) 0.00423(18) 0.0441(7) Uani 1 1 d .
F8 F 0.2321(3) 0.6958(2) 0.0801(3) 0.0858(16) Uani 1 1 d .
N1 N 1.0699(3) 0.5246(3) 0.9562(2) 0.0313(9) Uani 1 1 d .
N2 N 1.1013(3) 0.4034(3) 0.8995(2) 0.0294(8) Uani 1 1 d .
N3 N 1.0030(4) 0.2527(3) 0.7012(2) 0.0444(12) Uani 1 1 d .
N4 N 1.0785(3) 0.2950(3) 0.8003(2) 0.0321(9) Uani 1 1 d .
N5 N 0.6287(3) 0.5176(2) 0.7660(2) 0.0313(8) Uani 1 1 d .
N6 N 0.7419(3) 0.5724(2) 0.8249(2) 0.0282(8) Uani 1 1 d .
N7 N 1.0144(3) 0.6153(3) 0.7673(2) 0.0335(9) Uani 1 1 d .
N8 N 0.8964(3) 0.6107(2) 0.8378(2) 0.0286(8) Uani 1 1 d .
N9 N 0.7192(3) 0.0939(3) 1.0918(2) 0.0305(9) Uani 1 1 d .
N10 N 0.8272(2) 0.0528(2) 1.0179(2) 0.0289(8) Uani 1 1 d .
N11 N 1.1066(3) 0.0228(3) 1.0283(2) 0.0306(9) Uani 1 1 d .
N12 N 0.9761(2) 0.0226(2) 0.9756(2) 0.0286(8) Uani 1 1 d .
S1 S 0.94286(8) 0.40347(7) 0.98380(7) 0.0285(2) Uani 1 1 d .
S2 S 0.90782(9) 0.23513(7) 0.83254(6) 0.0302(2) Uani 1 1 d .
S3 S 0.70760(8) 0.39968(7) 0.85974(8) 0.0348(3) Uani 1 1 d .
S4 S 0.93277(8) 0.45793(8) 0.76220(7) 0.0321(3) Uani 1 1 d .
S5 S 0.77714(8) 0.22560(7) 1.00218(7) 0.0308(2) Uani 1 1 d .
S6 S 1.01922(8) 0.17647(7) 1.04763(7) 0.0320(3) Uani 1 1 d .
C1 C 1.0404(3) 0.4418(3) 0.9455(3) 0.0285(10) Uani 1 1 d .
C2 C 1.1467(3) 0.5382(4) 0.9156(3) 0.0381(12) Uani 1 1 d .
H2A H 1.1794 0.5911 0.9130 0.046 Uiso 1 1 calc R
C3 C 1.1675(3) 0.4631(4) 0.8801(3) 0.0386(12) Uani 1 1 d .
H3A H 1.2175 0.4528 0.8480 0.046 Uiso 1 1 calc R
C4 C 1.0282(4) 0.5885(3) 1.0073(3) 0.0440(13) Uani 1 1 d .
H4A H 0.9658 0.5969 0.9924 0.066 Uiso 1 1 calc R
H4B H 1.0600 0.6440 1.0036 0.066 Uiso 1 1 calc R
H4C H 1.0309 0.5672 1.0601 0.066 Uiso 1 1 calc R
C5 C 0.9982(4) 0.2612(3) 0.7786(3) 0.0334(11) Uani 1 1 d .
C6 C 1.0848(5) 0.2813(4) 0.6752(3) 0.0541(17) Uani 1 1 d .
H6A H 1.1041 0.2825 0.6235 0.065 Uiso 1 1 calc R
C7 C 1.1317(4) 0.3067(4) 0.7357(3) 0.0480(14) Uani 1 1 d .
H7A H 1.1908 0.3289 0.7351 0.058 Uiso 1 1 calc R
C8 C 0.9315(5) 0.2176(5) 0.6540(3) 0.063(2) Uani 1 1 d .
H8A H 0.9109 0.1624 0.6757 0.094 Uiso 1 1 calc R
H8B H 0.9538 0.2078 0.6020 0.094 Uiso 1 1 calc R
H8C H 0.8819 0.2591 0.6525 0.094 Uiso 1 1 calc R
C9 C 1.1063(3) 0.3110(3) 0.8779(3) 0.0306(10) Uani 1 1 d .
H9A H 1.1684 0.2906 0.8843 0.037 Uiso 1 1 calc R
H9B H 1.0681 0.2767 0.9129 0.037 Uiso 1 1 calc R
C10 C 0.6930(3) 0.4981(3) 0.8158(3) 0.0283(9) Uani 1 1 d .
C11 C 0.6349(3) 0.6046(3) 0.7440(3) 0.0322(10) Uani 1 1 d .
H11A H 0.5964 0.6342 0.7096 0.039 Uiso 1 1 calc R
C12 C 0.7051(3) 0.6387(3) 0.7804(3) 0.0314(10) Uani 1 1 d .
H12A H 0.7259 0.6970 0.7767 0.038 Uiso 1 1 calc R
C13 C 0.5610(3) 0.4566(3) 0.7387(4) 0.0412(12) Uani 1 1 d .
H13A H 0.5901 0.4064 0.7149 0.062 Uiso 1 1 calc R
H13B H 0.5228 0.4857 0.7011 0.062 Uiso 1 1 calc R
H13C H 0.5246 0.4369 0.7819 0.062 Uiso 1 1 calc R
C14 C 0.9487(3) 0.5623(3) 0.7909(3) 0.0278(9) Uani 1 1 d .
C15 C 1.0038(4) 0.6968(4) 0.8001(3) 0.0406(12) Uani 1 1 d .
H15A H 1.0420 0.7454 0.7928 0.049 Uiso 1 1 calc R
C16 C 0.9309(3) 0.6953(3) 0.8437(3) 0.0367(11) Uani 1 1 d .
H16A H 0.9072 0.7421 0.8729 0.044 Uiso 1 1 calc R
C17 C 1.0849(4) 0.5907(4) 0.7141(3) 0.0465(14) Uani 1 1 d .
H17A H 1.0988 0.5288 0.7203 0.070 Uiso 1 1 calc R
H17B H 1.1384 0.6254 0.7245 0.070 Uiso 1 1 calc R
H17C H 1.0649 0.6014 0.6615 0.070 Uiso 1 1 calc R
C18 C 0.8162(3) 0.5831(3) 0.8771(3) 0.0304(10) Uani 1 1 d .
H18A H 0.8003 0.6269 0.9164 0.036 Uiso 1 1 calc R
H18B H 0.8277 0.5273 0.9036 0.036 Uiso 1 1 calc R
C19 C 0.7760(3) 0.1224(3) 1.0378(3) 0.0278(9) Uani 1 1 d .
C20 C 0.7344(3) 0.0062(3) 1.1066(3) 0.0375(11) Uani 1 1 d .
H20A H 0.7034 -0.0288 1.1426 0.045 Uiso 1 1 calc R
C21 C 0.8004(3) -0.0197(3) 1.0610(3) 0.0336(11) Uani 1 1 d .
H21A H 0.8248 -0.0767 1.0582 0.040 Uiso 1 1 calc R
C22 C 0.6510(3) 0.1479(4) 1.1280(3) 0.0379(12) Uani 1 1 d .
H22A H 0.6754 0.2060 1.1380 0.057 Uiso 1 1 calc R
H22B H 0.6325 0.1211 1.1763 0.057 Uiso 1 1 calc R
H22C H 0.5994 0.1528 1.0939 0.057 Uiso 1 1 calc R
C23 C 1.0333(3) 0.0730(3) 1.0154(3) 0.0273(9) Uani 1 1 d .
C24 C 1.0957(3) -0.0582(3) 0.9936(3) 0.0367(11) Uani 1 1 d .
H24A H 1.1380 -0.1043 0.9924 0.044 Uiso 1 1 calc R
C25 C 1.0140(3) -0.0584(3) 0.9624(3) 0.0357(11) Uani 1 1 d .
H25A H 0.9870 -0.1055 0.9360 0.043 Uiso 1 1 calc R
C26 C 1.1875(3) 0.0513(4) 1.0672(3) 0.0374(11) Uani 1 1 d .
H26A H 1.1716 0.0907 1.1092 0.056 Uiso 1 1 calc R
H26B H 1.2261 0.0820 1.0309 0.056 Uiso 1 1 calc R
H26C H 1.2190 0.0006 1.0877 0.056 Uiso 1 1 calc R
C27 C 0.8870(3) 0.0478(3) 0.9532(3) 0.0299(10) Uani 1 1 d .
H27A H 0.8893 0.1053 0.9276 0.036 Uiso 1 1 calc R
H27B H 0.8635 0.0050 0.9160 0.036 Uiso 1 1 calc R

loop_
_atom_site_aniso_label
_atom_site_aniso_U_11
_atom_site_aniso_U_22
_atom_site_aniso_U_33
_atom_site_aniso_U_23
_atom_site_aniso_U_13
_atom_site_aniso_U_12
Cu1 0.0381(3) 0.0253(3) 0.0632(4) 0.0123(3) 0.0129(3) 0.0056(3)
Cu2 0.0337(3) 0.0211(3) 0.0419(3) 0.0021(2) -0.0003(3) -0.0030(2)
B1 0.042(3) 0.028(3) 0.031(3) 0.003(2) -0.005(2) -0.004(2)
B2 0.043(3) 0.025(3) 0.055(4) 0.011(3) 0.001(3) 0.007(2)
F1 0.060(2) 0.0372(17) 0.0518(19) 0.0090(15) -0.0156(16) 0.0044(14)
F2 0.0371(19) 0.050(2) 0.135(4) -0.011(2) 0.022(2) -0.0036(15)
F3 0.101(3) 0.0421(17) 0.0327(16) 0.0028(15) 0.003(2) -0.0063(18)
F4 0.0636(19) 0.0292(15) 0.0427(17) -0.0003(13) 0.0026(15) -0.0121(14)
F5 0.062(2) 0.0446(19) 0.117(4) -0.010(2) -0.044(3) 0.0011(17)
F6 0.070(2) 0.0278(16) 0.069(2) -0.0001(16) -0.0184(19) 0.0124(16)
F7 0.0399(16) 0.060(2) 0.0327(15) -0.0041(14) 0.0021(13) 0.0026(15)
F8 0.100(3) 0.0359(19) 0.122(4) 0.031(2) 0.068(3) 0.026(2)
N1 0.036(2) 0.0261(18) 0.032(2) 0.0026(16) -0.0115(17) -0.0084(16)
N2 0.032(2) 0.0255(19) 0.031(2) 0.0060(16) -0.0022(17) -0.0014(16)
N3 0.075(3) 0.039(2) 0.019(2) -0.0038(17) -0.005(2) 0.025(2)
N4 0.041(2) 0.033(2) 0.0219(19) 0.0012(16) 0.0040(16) 0.0101(18)
N5 0.0282(19) 0.0232(18) 0.042(2) -0.0039(17) -0.0016(17) -0.0006(15)
N6 0.0283(19) 0.0209(17) 0.035(2) -0.0022(15) 0.0025(15) -0.0011(15)
N7 0.026(2) 0.037(2) 0.037(2) 0.0068(18) 0.0009(17) -0.0028(17)
N8 0.031(2) 0.0213(17) 0.034(2) 0.0011(16) -0.0016(16) -0.0005(15)
N9 0.031(2) 0.0216(18) 0.039(2) 0.0087(16) -0.0029(17) -0.0036(16)
N10 0.026(2) 0.0200(18) 0.041(2) 0.0046(16) -0.0029(16) -0.0010(15)
N11 0.029(2) 0.029(2) 0.034(2) 0.0067(16) -0.0006(16) 0.0005(16)
N12 0.0291(19) 0.0185(16) 0.038(2) -0.0004(16) -0.0016(17) 0.0015(14)
S1 0.0368(6) 0.0191(5) 0.0298(6) -0.0023(4) 0.0044(4) -0.0027(4)
S2 0.0421(6) 0.0204(5) 0.0280(6) -0.0024(4) -0.0072(5) 0.0025(5)
S3 0.0332(6) 0.0233(5) 0.0478(7) 0.0059(5) 0.0059(5) -0.0019(4)
S4 0.0411(7) 0.0243(5) 0.0310(6) 0.0041(4) 0.0042(5) 0.0049(5)
S5 0.0297(6) 0.0220(5) 0.0408(6) 0.0059(5) 0.0014(5) 0.0012(4)
S6 0.0389(6) 0.0237(5) 0.0334(6) -0.0008(5) -0.0055(5) -0.0007(5)
C1 0.035(2) 0.020(2) 0.030(2) 0.0019(17) -0.0078(19) 0.0000(18)
C2 0.034(3) 0.037(3) 0.043(3) 0.012(2) -0.012(2) -0.012(2)
C3 0.032(2) 0.045(3) 0.039(3) 0.015(2) -0.006(2) -0.008(2)
C4 0.059(4) 0.026(2) 0.048(3) -0.009(2) -0.005(3) -0.004(2)
C5 0.053(3) 0.025(2) 0.021(2) 0.0011(18) -0.001(2) 0.020(2)
C6 0.077(5) 0.057(4) 0.027(3) 0.007(3) 0.012(3) 0.034(3)
C7 0.052(3) 0.050(3) 0.042(3) 0.013(3) 0.020(3) 0.017(3)
C8 0.099(5) 0.060(4) 0.030(3) -0.014(3) -0.017(3) 0.032(4)
C9 0.037(3) 0.025(2) 0.030(2) 0.0016(18) 0.0037(19) 0.004(2)
C10 0.024(2) 0.022(2) 0.039(3) -0.0055(18) 0.0102(19) 0.0008(18)
C11 0.031(2) 0.021(2) 0.044(3) 0.0004(19) -0.003(2) 0.0024(18)
C12 0.030(2) 0.020(2) 0.044(3) -0.005(2) 0.001(2) 0.0022(18)
C13 0.033(3) 0.034(3) 0.057(3) -0.007(2) -0.004(2) -0.004(2)
C14 0.029(2) 0.028(2) 0.026(2) 0.0108(18) -0.0015(18) 0.0027(18)
C15 0.038(3) 0.036(3) 0.048(3) 0.002(2) -0.001(2) -0.011(2)
C16 0.039(3) 0.024(2) 0.046(3) -0.004(2) -0.007(2) -0.004(2)
C17 0.036(3) 0.059(4) 0.044(3) 0.011(3) 0.008(2) 0.001(3)
C18 0.025(2) 0.027(2) 0.040(3) -0.0058(19) -0.0003(18) -0.0038(19)
C19 0.025(2) 0.023(2) 0.035(2) 0.0015(18) -0.0019(18) 0.0003(17)
C20 0.037(3) 0.030(2) 0.045(3) 0.013(2) -0.009(2) -0.008(2)
C21 0.038(3) 0.019(2) 0.045(3) 0.0079(19) -0.007(2) -0.0034(19)
C22 0.034(3) 0.040(3) 0.039(3) 0.010(2) 0.005(2) 0.008(2)
C23 0.028(2) 0.026(2) 0.027(2) 0.0101(18) -0.0009(18) -0.0023(18)
C24 0.035(3) 0.028(2) 0.046(3) 0.007(2) 0.008(2) 0.006(2)
C25 0.034(2) 0.020(2) 0.053(3) -0.002(2) 0.001(2) 0.0030(18)
C26 0.031(2) 0.039(3) 0.042(3) 0.003(2) -0.004(2) -0.001(2)
C27 0.031(2) 0.022(2) 0.036(2) -0.0007(18) -0.0037(19) 0.0028(18)

loop_
_atom_type_symbol
_atom_type_description
_atom_type_scat_dispersion_real
_atom_type_scat_dispersion_imag
_atom_type_scat_source
C C 0.0033 0.0016 'International Tables Vol C Tables 4.2.6.8 and 6.1.1.4'
H H 0.0000 0.0000 'International Tables Vol C Tables 4.2.6.8 and 6.1.1.4'
B B 0.0013 0.0007 'International Tables Vol C Tables 4.2.6.8 and 6.1.1.4'
N N 0.0061 0.0033 'International Tables Vol C Tables 4.2.6.8 and 6.1.1.4'
F F 0.0171 0.0103 'International Tables Vol C Tables 4.2.6.8 and 6.1.1.4'
S S 0.1246 0.1234 'International Tables Vol C Tables 4.2.6.8 and 6.1.1.4'
Cu Cu 0.3201 1.2651 'International Tables Vol C Tables 4.2.6.8 and 6.1.1.4'

loop_
_geom_angle_atom_site_label_1
_geom_angle_atom_site_label_2
_geom_angle_atom_site_label_3
_geom_angle
S3 Cu1 S4 116.26(5)
S3 Cu1 S2 118.32(5)
S4 Cu1 S2 103.97(6)
S3 Cu1 S1 113.78(6)
S4 Cu1 S1 105.57(5)
S2 Cu1 S1 96.45(4)
S3 Cu1 Cu2 112.60(4)
S4 Cu1 Cu2 130.92(5)
S2 Cu1 Cu2 53.85(4)
S1 Cu1 Cu2 47.75(3)
S5 Cu2 S1 107.51(5)
S5 Cu2 S6 111.07(5)
S1 Cu2 S6 112.87(5)
S5 Cu2 S2 96.51(5)
S1 Cu2 S2 103.03(5)
S6 Cu2 S2 123.86(5)
S5 Cu2 Cu1 88.29(4)
S1 Cu2 Cu1 59.12(4)
S6 Cu2 Cu1 160.63(4)
S2 Cu2 Cu1 49.71(4)
F1 B1 F2 112.3(5)
F1 B1 F4 111.3(4)
F2 B1 F4 109.8(5)
F1 B1 F3 108.2(5)
F2 B1 F3 107.8(5)
F4 B1 F3 107.3(4)
F8 B2 F7 109.8(5)
F8 B2 F5 109.6(6)
F7 B2 F5 110.2(6)
F8 B2 F6 109.7(5)
F7 B2 F6 109.7(5)
F5 B2 F6 107.8(4)
C1 N1 C2 110.2(4)
C1 N1 C4 124.7(4)
C2 N1 C4 125.0(4)
C1 N2 C3 109.8(4)
C1 N2 C9 127.5(4)
C3 N2 C9 122.4(4)
C5 N3 C6 110.1(5)
C5 N3 C8 124.1(6)
C6 N3 C8 125.8(5)
C5 N4 C7 109.2(4)
C5 N4 C9 125.5(4)
C7 N4 C9 125.1(5)
C10 N5 C11 110.3(4)
C10 N5 C13 124.8(4)
C11 N5 C13 124.9(4)
C10 N6 C12 109.4(4)
C10 N6 C18 125.5(4)
C12 N6 C18 124.9(4)
C14 N7 C15 109.6(4)
C14 N7 C17 124.9(5)
C15 N7 C17 125.5(4)
C14 N8 C16 109.8(4)
C14 N8 C18 127.4(4)
C16 N8 C18 122.8(4)
C19 N9 C20 110.0(4)
C19 N9 C22 124.2(4)
C20 N9 C22 125.7(4)
C19 N10 C21 108.9(4)
C19 N10 C27 126.3(4)
C21 N10 C27 123.8(4)
C23 N11 C24 109.8(4)
C23 N11 C26 125.3(4)
C24 N11 C26 124.7(4)
C23 N12 C25 109.9(4)
C23 N12 C27 125.0(4)
C25 N12 C27 125.0(4)
C1 S1 Cu2 114.55(16)
C1 S1 Cu1 97.33(16)
Cu2 S1 Cu1 73.12(4)
C5 S2 Cu1 97.07(15)
C5 S2 Cu2 116.43(18)
Cu1 S2 Cu2 76.43(4)
C10 S3 Cu1 103.67(15)
C14 S4 Cu1 112.16(16)
C19 S5 Cu2 106.26(16)
C23 S6 Cu2 112.40(16)
N2 C1 N1 105.7(4)
N2 C1 S1 131.2(3)
N1 C1 S1 123.1(4)
C3 C2 N1 107.7(4)
C2 C3 N2 106.6(5)
N3 C5 N4 105.4(5)
N3 C5 S2 124.8(5)
N4 C5 S2 129.7(3)
C7 C6 N3 107.6(5)
C6 C7 N4 107.7(5)
N4 C9 N2 113.1(4)
N5 C10 N6 106.0(4)
N5 C10 S3 125.8(4)
N6 C10 S3 128.2(4)
C12 C11 N5 107.3(4)
C11 C12 N6 106.9(4)
N7 C14 N8 106.2(4)
N7 C14 S4 125.8(4)
N8 C14 S4 128.0(4)
C16 C15 N7 108.4(4)
C15 C16 N8 106.0(5)
N8 C18 N6 111.8(4)
N9 C19 N10 106.3(4)
N9 C19 S5 124.5(3)
N10 C19 S5 129.1(4)
C21 C20 N9 107.4(4)
C20 C21 N10 107.3(4)
N12 C23 N11 105.9(4)
N12 C23 S6 129.0(3)
N11 C23 S6 125.1(4)
C25 C24 N11 106.6(4)
C24 C25 N12 107.7(4)
N10 C27 N12 112.1(4)

loop_
_geom_bond_atom_site_label_1
_geom_bond_atom_site_label_2
_geom_bond_distance
Cu1 S3 2.2710(16)
Cu1 S4 2.3067(15)
Cu1 S2 2.3338(15)
Cu1 S1 2.6675(17)
Cu1 Cu2 2.9741(13)
Cu2 S5 2.2964(16)
Cu2 S1 2.3006(15)
Cu2 S6 2.3033(14)
Cu2 S2 2.4706(16)
B1 F1 1.351(6)
B1 F2 1.369(7)
B1 F4 1.400(6)
B1 F3 1.412(7)
B2 F8 1.365(7)
B2 F7 1.368(7)
B2 F5 1.391(8)
B2 F6 1.395(7)
N1 C1 1.360(6)
N1 C2 1.368(7)
N1 C4 1.468(7)
N2 C1 1.352(6)
N2 C3 1.394(6)
N2 C9 1.470(6)
N3 C5 1.361(6)
N3 C6 1.381(9)
N3 C8 1.456(9)
N4 C5 1.366(7)
N4 C7 1.393(7)
N4 C9 1.441(6)
N5 C10 1.334(6)
N5 C11 1.393(6)
N5 C13 1.462(6)
N6 C10 1.366(6)
N6 C12 1.396(6)
N6 C18 1.450(6)
N7 C14 1.343(6)
N7 C15 1.387(7)
N7 C17 1.458(7)
N8 C14 1.357(6)
N8 C16 1.404(6)
N8 C18 1.448(6)
N9 C19 1.345(6)
N9 C20 1.390(6)
N9 C22 1.462(7)
N10 C19 1.362(6)
N10 C21 1.404(6)
N10 C27 1.445(6)
N11 C23 1.362(6)
N11 C24 1.393(6)
N11 C26 1.458(6)
N12 C23 1.349(6)
N12 C25 1.388(6)
N12 C27 1.446(6)
S1 C1 1.713(5)
S2 C5 1.699(6)
S3 C10 1.710(5)
S4 C14 1.697(5)
S5 C19 1.704(5)
S6 C23 1.699(5)
C2 C3 1.347(8)
C6 C7 1.329(9)
C11 C12 1.337(7)
C15 C16 1.333(8)
C20 C21 1.332(8)
C24 C25 1.342(7)

loop_
_geom_torsion_atom_site_label_1
_geom_torsion_atom_site_label_2
_geom_torsion_atom_site_label_3
_geom_torsion_atom_site_label_4
_geom_torsion
S3 Cu1 Cu2 S5 9.39(6)
S4 Cu1 Cu2 S5 -176.28(6)
S2 Cu1 Cu2 S5 -100.02(6)
S1 Cu1 Cu2 S5 111.63(5)
S3 Cu1 Cu2 S1 -102.24(6)
S4 Cu1 Cu2 S1 72.09(7)
S2 Cu1 Cu2 S1 148.36(6)
S3 Cu1 Cu2 S6 -172.63(12)
S4 Cu1 Cu2 S6 1.70(15)
S2 Cu1 Cu2 S6 77.96(14)
S1 Cu1 Cu2 S6 -70.40(13)
S3 Cu1 Cu2 S2 109.41(6)
S4 Cu1 Cu2 S2 -76.26(7)
S1 Cu1 Cu2 S2 -148.36(6)
S5 Cu2 S1 C1 -167.46(17)
S6 Cu2 S1 C1 69.71(18)
S2 Cu2 S1 C1 -66.21(18)
Cu1 Cu2 S1 C1 -90.47(17)
S5 Cu2 S1 Cu1 -76.99(5)
S6 Cu2 S1 Cu1 160.18(5)
S2 Cu2 S1 Cu1 24.25(4)
S3 Cu1 S1 C1 -146.89(16)
S4 Cu1 S1 C1 -18.23(16)
S2 Cu1 S1 C1 88.26(16)
Cu2 Cu1 S1 C1 113.49(16)
S3 Cu1 S1 Cu2 99.62(5)
S4 Cu1 S1 Cu2 -131.72(5)
S2 Cu1 S1 Cu2 -25.24(5)
S3 Cu1 S2 C5 145.99(18)
S4 Cu1 S2 C5 15.30(18)
S1 Cu1 S2 C5 -92.55(17)
Cu2 Cu1 S2 C5 -115.56(18)
S3 Cu1 S2 Cu2 -98.45(6)
S4 Cu1 S2 Cu2 130.86(5)
S1 Cu1 S2 Cu2 23.01(4)
S5 Cu2 S2 C5 173.41(17)
S1 Cu2 S2 C5 63.70(17)
S6 Cu2 S2 C5 -65.77(18)
Cu1 Cu2 S2 C5 91.23(17)
S5 Cu2 S2 Cu1 82.18(5)
S1 Cu2 S2 Cu1 -27.53(5)
S6 Cu2 S2 Cu1 -157.00(5)
S4 Cu1 S3 C10 -18.76(19)
S2 Cu1 S3 C10 -143.63(18)
S1 Cu1 S3 C10 104.24(18)
Cu2 Cu1 S3 C10 156.47(17)
S3 Cu1 S4 C14 76.73(18)
S2 Cu1 S4 C14 -151.37(17)
S1 Cu1 S4 C14 -50.45(18)
Cu2 Cu1 S4 C14 -97.43(18)
S1 Cu2 S5 C19 -151.35(18)
S6 Cu2 S5 C19 -27.42(18)
S2 Cu2 S5 C19 102.75(18)
Cu1 Cu2 S5 C19 151.86(18)
S5 Cu2 S6 C23 81.33(18)
S1 Cu2 S6 C23 -157.84(17)
S2 Cu2 S6 C23 -32.55(18)
Cu1 Cu2 S6 C23 -96.5(2)
C3 N2 C1 N1 -1.5(5)
C9 N2 C1 N1 172.3(4)
C3 N2 C1 S1 176.7(4)
C9 N2 C1 S1 -9.5(7)
C2 N1 C1 N2 1.8(5)
C4 N1 C1 N2 -175.0(4)
C2 N1 C1 S1 -176.7(3)
C4 N1 C1 S1 6.5(7)
Cu2 S1 C1 N2 11.6(5)
Cu1 S1 C1 N2 -63.1(4)
Cu2 S1 C1 N1 -170.4(3)
Cu1 S1 C1 N1 114.8(4)
C1 N1 C2 C3 -1.3(5)
C4 N1 C2 C3 175.4(5)
N1 C2 C3 N2 0.4(5)
C1 N2 C3 C2 0.7(5)
C9 N2 C3 C2 -173.4(4)
C6 N3 C5 N4 -0.3(5)
C8 N3 C5 N4 179.2(5)
C6 N3 C5 S2 178.7(4)
C8 N3 C5 S2 -1.8(7)
C7 N4 C5 N3 -0.1(5)
C9 N4 C5 N3 -176.5(4)
C7 N4 C5 S2 -179.1(4)
C9 N4 C5 S2 4.5(7)
Cu1 S2 C5 N3 -103.0(4)
Cu2 S2 C5 N3 178.7(3)
Cu1 S2 C5 N4 75.8(4)
Cu2 S2 C5 N4 -2.5(5)
C5 N3 C6 C7 0.7(6)
C8 N3 C6 C7 -178.8(5)
N3 C6 C7 N4 -0.7(6)
C5 N4 C7 C6 0.5(6)
C9 N4 C7 C6 177.0(5)
C5 N4 C9 N2 -102.7(5)
C7 N4 C9 N2 81.4(6)
C1 N2 C9 N4 105.9(5)
C3 N2 C9 N4 -81.0(5)
C11 N5 C10 N6 -1.2(5)
C13 N5 C10 N6 179.2(4)
C11 N5 C10 S3 177.7(4)
C13 N5 C10 S3 -1.9(7)
C12 N6 C10 N5 1.1(5)
C18 N6 C10 N5 176.5(4)
C12 N6 C10 S3 -177.7(3)
C18 N6 C10 S3 -2.3(7)
Cu1 S3 C10 N5 136.5(4)
Cu1 S3 C10 N6 -44.9(4)
C10 N5 C11 C12 0.8(6)
C13 N5 C11 C12 -179.6(5)
N5 C11 C12 N6 -0.1(5)
C10 N6 C12 C11 -0.7(5)
C18 N6 C12 C11 -176.0(4)
C15 N7 C14 N8 0.6(5)
C17 N7 C14 N8 -178.3(4)
C15 N7 C14 S4 177.3(4)
C17 N7 C14 S4 -1.6(7)
C16 N8 C14 N7 -0.4(5)
C18 N8 C14 N7 179.3(4)
C16 N8 C14 S4 -176.9(4)
C18 N8 C14 S4 2.8(7)
Cu1 S4 C14 N7 154.4(4)
Cu1 S4 C14 N8 -29.7(5)
C14 N7 C15 C16 -0.6(6)
C17 N7 C15 C16 178.3(5)
N7 C15 C16 N8 0.4(6)
C14 N8 C16 C15 0.0(6)
C18 N8 C16 C15 -179.7(4)
C14 N8 C18 N6 -72.2(6)
C16 N8 C18 N6 107.5(5)
C10 N6 C18 N8 123.7(5)
C12 N6 C18 N8 -61.6(6)
C20 N9 C19 N10 0.3(5)
C22 N9 C19 N10 -178.8(4)
C20 N9 C19 S5 178.4(4)
C22 N9 C19 S5 -0.7(7)
C21 N10 C19 N9 0.1(5)
C27 N10 C19 N9 168.7(4)
C21 N10 C19 S5 -178.0(4)
C27 N10 C19 S5 -9.4(7)
Cu2 S5 C19 N9 148.0(4)
Cu2 S5 C19 N10 -34.3(5)
C19 N9 C20 C21 -0.6(6)
C22 N9 C20 C21 178.5(5)
N9 C20 C21 N10 0.6(6)
C19 N10 C21 C20 -0.4(5)
C27 N10 C21 C20 -169.4(4)
C25 N12 C23 N11 -1.0(5)
C27 N12 C23 N11 176.2(4)
C25 N12 C23 S6 -178.8(4)
C27 N12 C23 S6 -1.6(7)
C24 N11 C23 N12 2.1(5)
C26 N11 C23 N12 177.7(4)
C24 N11 C23 S6 -180.0(3)
C26 N11 C23 S6 -4.4(7)
Cu2 S6 C23 N12 -28.5(5)
Cu2 S6 C23 N11 154.1(3)
C23 N11 C24 C25 -2.5(5)
C26 N11 C24 C25 -178.1(5)
N11 C24 C25 N12 1.8(5)
C23 N12 C25 C24 -0.6(6)
C27 N12 C25 C24 -177.8(5)
C19 N10 C27 N12 126.1(4)
C21 N10 C27 N12 -66.9(5)
C23 N12 C27 N10 -70.3(5)
C25 N12 C27 N10 106.5(5)
